data_1562911
loop_
_publ_author_name
'Wylie, Ernest M.'
'Dawes, Colleen M.'
'Burns, Peter C.'

_publ_section_title
;
 Synthesis, structure, and spectroscopic characterization of three uranyl
 phosphates with unique structural units
;
_journal_name_full 'Journal of Solid State Chemistry'
_journal_page_first 482
_journal_page_last 488
_journal_paper_doi 10.1016/j.jssc.2012.07.020
_journal_volume 196
_journal_year 2012
_chemical_formula_structural Zn4(OH)2((UO2)(PO4)2(OH)2(H20))
_chemical_formula_sum 'H6 O15 P2 U Zn4'
_chemical_formula_weight 807.58
_chemical_name_systematic
; 
zinc uranyl diphosphate oxyhydrate
;
_space_group_IT_number 60
_space_group_name_Hall '-P 2n 2ab'
_space_group_name_H-M_alt 'P b c n'
_symmetry_cell_setting orthorhombic
_symmetry_space_group_name_H-M 'P b c n'
_atom_sites_solution_hydrogens geom
_atom_sites_solution_primary direct
_atom_sites_solution_secondary difmap
_cell_angle_alpha 90.00
_cell_angle_beta 90.00
_cell_angle_gamma 90.00
_cell_formula_units_Z 4
_cell_length_a 8.8817(7)
_cell_length_b 6.6109(5)
_cell_length_c 19.5693(15)
_cell_measurement_temperature 293
_cell_volume 1149.03(15)
_computing_structure_refinement 'SHELXL-97 (Sheldrick, 2008)'
_computing_structure_solution 'SHELXS-97 (Sheldrick, 2008)'
_diffrn_ambient_temperature 293
_diffrn_measured_fraction_theta_full 0.999
_diffrn_measured_fraction_theta_max 0.999
_diffrn_measurement_device_type 'BRUKER AXS Apex-1 CCD-4k'
_diffrn_measurement_method 'phi-omega scan'
_diffrn_radiation_monochromator graphite
_diffrn_radiation_source 'fine-focus sealed tube'
_diffrn_radiation_type MoK\a
_diffrn_radiation_wavelength 0.71073
_diffrn_reflns_av_R_equivalents 0.0380
_diffrn_reflns_av_sigmaI/netI 0.0186
_diffrn_reflns_limit_h_max 11
_diffrn_reflns_limit_h_min -11
_diffrn_reflns_limit_k_max 8
_diffrn_reflns_limit_k_min -8
_diffrn_reflns_limit_l_max 25
_diffrn_reflns_limit_l_min -25
_diffrn_reflns_number 14335
_diffrn_reflns_theta_full 27.58
_diffrn_reflns_theta_max 27.58
_diffrn_reflns_theta_min 3.10
_exptl_absorpt_coefficient_mu 22.646
_exptl_absorpt_correction_T_max 0.7456
_exptl_absorpt_correction_T_min 0.4105
_exptl_absorpt_correction_type multi-scan
_exptl_absorpt_process_details 'SADABS Version 2.03'
_exptl_crystal_colour yellow
_exptl_crystal_density_diffrn 4.668
_exptl_crystal_density_method none
_exptl_crystal_description Tablet
_exptl_crystal_F_000 1472
_exptl_crystal_size_max 0.40
_exptl_crystal_size_mid 0.30
_exptl_crystal_size_min 0.20
_refine_diff_density_max 0.686
_refine_diff_density_min -0.944
_refine_diff_density_rms 0.141
_refine_ls_extinction_method none
_refine_ls_goodness_of_fit_ref 0.756
_refine_ls_hydrogen_treatment mixed
_refine_ls_matrix_type full
_refine_ls_number_parameters 110
_refine_ls_number_reflns 1336
_refine_ls_number_restraints 3
_refine_ls_restrained_S_all 0.757
_refine_ls_R_factor_all 0.0189
_refine_ls_R_factor_gt 0.0166
_refine_ls_shift/su_max 0.001
_refine_ls_shift/su_mean 0.000
_refine_ls_structure_factor_coef Fsqd
_refine_ls_weighting_details 'calc w=1/[\s^2^(Fo^2^)+(0.0671P)^2^+0.0000P] where P=(Fo^2^+2Fc^2^)/3'
_refine_ls_weighting_scheme calc
_refine_ls_wR_factor_gt 0.0601
_refine_ls_wR_factor_ref 0.0622
_reflns_number_gt 1233
_reflns_number_total 1336
_reflns_threshold_expression >2sigma(I)
_cod_data_source_file JSSC-2012-196-482.cif
_cod_data_source_block 3
_cod_depositor_comments
;
The following automatic conversions were performed:

data item '_symmetry_cell_setting' value 'Orthorhombic' was changed
to 'orthorhombic' in accordance with the built-in table derived from
the CIF Core dictionary named 'cif_core.dic' version 2.4.5 last
updated on 2014-11-21.

data item '_exptl_crystal_density_meas' value 'not measured' was
changed to '?' -- the value is perceived as not measured.

Automatic conversion script
Id: cif_fix_values 8369 2020-08-20 11:38:08Z andrius 
;
_cod_database_code 1562911

loop_
_symmetry_equiv_pos_as_xyz
'x, y, z'
'-x+1/2, -y+1/2, z+1/2'
'-x, y, -z+1/2'
'x+1/2, -y+1/2, -z'
'-x, -y, -z'
'x-1/2, y-1/2, -z-1/2'
'x, -y, z-1/2'
'-x-1/2, y-1/2, z'

loop_
_atom_site_label
_atom_site_type_symbol
_atom_site_fract_x
_atom_site_fract_y
_atom_site_fract_z
_atom_site_U_iso_or_equiv
_atom_site_adp_type
_atom_site_occupancy
_atom_site_symmetry_multiplicity
_atom_site_calc_flag
_atom_site_refinement_flags
_atom_site_disorder_assembly
_atom_site_disorder_group
U1 U 0.5000 0.14954(3) 0.2500 0.00938(11) Uani 1 2 d S . .
Zn1 Zn 0.54791(6) -0.14549(6) 0.42007(2) 0.01449(14) Uani 1 1 d . . .
Zn2 Zn 0.26233(5) -0.40379(7) 0.44419(2) 0.01694(13) Uani 1 1 d . . .
P1 P 0.41547(11) -0.34205(12) 0.58022(5) 0.0088(2) Uani 1 1 d . . .
O1 O 0.2613(3) -0.3684(4) 0.54343(15) 0.0119(5) Uani 1 1 d . . .
O2 O 0.5023(3) -0.1673(4) 0.5457(2) 0.0144(8) Uani 1 1 d . . .
O3 O 0.5035(3) -0.5407(5) 0.57416(17) 0.0131(6) Uani 1 1 d . . .
O4 O 0.5791(3) -0.1209(4) 0.31919(14) 0.0149(5) Uani 1 1 d D . .
O5 O 0.3237(3) 0.1481(4) 0.29359(14) 0.0159(6) Uani 1 1 d . . .
O6 O 0.1848(3) -0.6451(3) 0.40438(14) 0.0105(5) Uani 1 1 d D . .
O7 O 0.3805(3) -0.2913(4) 0.65445(13) 0.0136(5) Uani 1 1 d . . .
O8 O 0.5000 0.5216(8) 0.2500 0.0270(13) Uani 1 2 d SD . .
H1 H 0.678(7) -0.139(8) 0.322(4) 0.050 Uiso 1 1 d D . .
H2 H 0.200(8) -0.646(9) 0.366(3) 0.050 Uiso 1 1 d D . .
H3 H 0.469(8) 0.593(10) 0.220(4) 0.050 Uiso 1 1 d D . .

loop_
_atom_site_aniso_label
_atom_site_aniso_U_11
_atom_site_aniso_U_22
_atom_site_aniso_U_33
_atom_site_aniso_U_23
_atom_site_aniso_U_13
_atom_site_aniso_U_12
U1 0.00934(16) 0.01070(15) 0.00809(15) 0.000 0.00019(6) 0.000
Zn1 0.0097(3) 0.0155(3) 0.0183(3) 0.00062(15) -0.00191(19) -0.00014(15)
Zn2 0.0261(3) 0.0127(2) 0.0120(3) -0.00018(16) 0.00005(17) -0.00777(19)
P1 0.0088(4) 0.0087(4) 0.0089(5) 0.0002(3) 0.0000(3) -0.0004(3)
O1 0.0070(12) 0.0178(13) 0.0107(13) 0.0001(9) -0.0015(10) -0.0001(9)
O2 0.0109(17) 0.0132(16) 0.0189(19) 0.0043(12) 0.0029(9) -0.0017(8)
O3 0.0116(14) 0.0103(14) 0.0174(15) 0.0018(12) 0.0002(9) 0.0022(8)
O4 0.0146(13) 0.0158(12) 0.0143(14) 0.0035(10) -0.0040(11) 0.0034(10)
O5 0.0137(13) 0.0213(14) 0.0128(14) 0.0010(9) 0.0035(11) 0.0019(9)
O6 0.0130(13) 0.0089(12) 0.0097(12) -0.0011(9) 0.0009(11) -0.0001(9)
O7 0.0138(12) 0.0164(12) 0.0107(12) -0.0011(10) 0.0000(10) -0.0025(11)
O8 0.034(3) 0.014(2) 0.033(3) 0.000 -0.0129(19) 0.000

loop_
_atom_type_symbol
_atom_type_description
_atom_type_scat_dispersion_real
_atom_type_scat_dispersion_imag
_atom_type_scat_source
C C 0.0033 0.0016 'International Tables Vol C Tables 4.2.6.8 and 6.1.1.4'
O O 0.0106 0.0060 'International Tables Vol C Tables 4.2.6.8 and 6.1.1.4'
P P 0.1023 0.0942 'International Tables Vol C Tables 4.2.6.8 and 6.1.1.4'
Zn Zn 0.2839 1.4301 'International Tables Vol C Tables 4.2.6.8 and 6.1.1.4'
U U -9.6767 9.6646 'International Tables Vol C Tables 4.2.6.8 and 6.1.1.4'
H H 0.0000 0.0000 'International Tables Vol C Tables 4.2.6.8 and 6.1.1.4'

loop_
_geom_angle_atom_site_label_1
_geom_angle_atom_site_label_2
_geom_angle_atom_site_label_3
_geom_angle
_geom_angle_site_symmetry_1
_geom_angle_site_symmetry_3
O5 U1 O5 179.39(15) 3_655 .
O5 U1 O7 89.20(10) 3_655 5_656
O5 U1 O7 91.04(11) . 5_656
O5 U1 O7 91.04(11) 3_655 7
O5 U1 O7 89.20(10) . 7
O7 U1 O7 132.91(12) 5_656 7
O5 U1 O4 89.02(11) 3_655 3_655
O5 U1 O4 90.52(11) . 3_655
O7 U1 O4 153.97(9) 5_656 3_655
O7 U1 O4 73.09(9) 7 3_655
O5 U1 O4 90.52(11) 3_655 .
O5 U1 O4 89.02(11) . .
O7 U1 O4 73.09(9) 5_656 .
O7 U1 O4 153.97(9) 7 .
O4 U1 O4 80.95(13) 3_655 .
O5 U1 O8 90.30(8) 3_655 .
O5 U1 O8 90.30(8) . .
O7 U1 O8 66.46(6) 5_656 .
O7 U1 O8 66.46(6) 7 .
O4 U1 O8 139.52(7) 3_655 .
O4 U1 O8 139.52(7) . .
O4 Zn1 O1 102.38(12) . 4_546
O4 Zn1 O6 89.54(11) . 8_665
O1 Zn1 O6 167.52(11) 4_546 8_665
O4 Zn1 O3 99.29(12) . 5_646
O1 Zn1 O3 103.08(10) 4_546 5_646
O6 Zn1 O3 78.25(9) 8_665 5_646
O4 Zn1 O2 104.48(13) . 5_656
O1 Zn1 O2 92.25(10) 4_546 5_656
O6 Zn1 O2 81.06(9) 8_665 5_656
O3 Zn1 O2 148.17(11) 5_646 5_656
O4 Zn1 Zn2 108.01(8) . .
O1 Zn1 Zn2 137.53(8) 4_546 .
O6 Zn1 Zn2 38.01(6) 8_665 .
O3 Zn1 Zn2 43.75(6) 5_646 .
O2 Zn1 Zn2 107.67(7) 5_656 .
O6 Zn2 O6 131.51(15) . 8_665
O6 Zn2 O1 120.31(12) . .
O6 Zn2 O1 107.16(11) 8_665 .
O6 Zn2 O3 98.00(12) . 5_646
O6 Zn2 O3 81.27(12) 8_665 5_646
O1 Zn2 O3 101.03(12) . 5_646
O6 Zn2 O2 81.22(12) . 4_446
O6 Zn2 O2 95.47(11) 8_665 4_446
O1 Zn2 O2 83.61(13) . 4_446
O3 Zn2 O2 174.93(12) 5_646 4_446
O6 Zn2 Zn1 134.15(9) . .
O6 Zn2 Zn1 41.62(9) 8_665 .
O1 Zn2 Zn1 95.12(8) . .
O3 Zn2 Zn1 43.37(8) 5_646 .
O2 Zn2 Zn1 134.73(7) 4_446 .
O7 P1 O3 111.51(16) . .
O7 P1 O2 110.74(18) . .
O3 P1 O2 110.63(16) . .
O7 P1 O1 106.65(15) . .
O3 P1 O1 108.47(15) . .
O2 P1 O1 108.70(17) . .
P1 O1 Zn2 117.94(16) . .
P1 O1 Zn1 130.85(17) . 4_446
Zn2 O1 Zn1 111.06(13) . 4_446
P1 O2 Zn1 117.69(19) . 5_656
P1 O2 Zn2 126.83(18) . 4_546
Zn1 O2 Zn2 89.19(10) 5_656 4_546
P1 O3 Zn1 136.20(15) . 5_646
P1 O3 Zn2 130.91(17) . 5_646
Zn1 O3 Zn2 92.89(11) 5_646 5_646
Zn1 O4 U1 126.09(13) . .
Zn2 O6 Zn2 119.16(15) . 8_655
Zn2 O6 Zn1 107.37(12) . 8_655
Zn2 O6 Zn1 100.36(11) 8_655 8_655
P1 O7 U1 139.13(15) . 5_656

loop_
_geom_bond_atom_site_label_1
_geom_bond_atom_site_label_2
_geom_bond_distance
_geom_bond_site_symmetry_2
U1 O5 1.783(3) 3_655
U1 O5 1.783(3) .
U1 O7 2.345(2) 5_656
U1 O7 2.345(2) 7
U1 O4 2.350(3) 3_655
U1 O4 2.350(3) .
U1 O8 2.460(5) .
Zn1 O4 2.000(3) .
Zn1 O1 2.028(3) 4_546
Zn1 O6 2.089(3) 8_665
Zn1 O3 2.127(3) 5_646
Zn1 O2 2.219(3) 5_656
Zn1 Zn2 3.0939(7) .
Zn2 O6 1.905(2) .
Zn2 O6 1.937(2) 8_665
Zn2 O1 1.956(3) .
Zn2 O3 2.142(2) 5_646
Zn2 O2 2.365(2) 4_446
P1 O7 1.523(3) .
P1 O3 1.533(3) .
P1 O2 1.545(3) .
P1 O1 1.557(3) .
O1 Zn1 2.028(3) 4_446
O2 Zn1 2.219(3) 5_656
O2 Zn2 2.365(2) 4_546
O3 Zn1 2.127(3) 5_646
O3 Zn2 2.142(2) 5_646
O6 Zn2 1.937(2) 8_655
O6 Zn1 2.089(3) 8_655
O7 U1 2.345(2) 5_656
